data_1541954
loop_
_publ_author_name
'Bonamico, M.'
'Dessy, G.'
'Vaciago, A.'

_publ_section_title
;
 Sulla struttura del cloroaurato(III) di sodio biidrato e di analoghi
 composti
;
_journal_name_full
;
Atti della Accademia Nazionale dei Lincei, Classe di Scienze Fisiche, 
Matematiche e Naturali, Rendiconti, Serie 8 (1, 1946-)
;
_journal_page_first 504
_journal_page_last 509
_journal_volume 39
_journal_year 1965
_chemical_formula_sum 'Au Cl4 H4 Na O2'
_chemical_name_systematic 'Na Au Cl4 (H2 O)2'
_space_group_IT_number 62
_symmetry_space_group_name_Hall '-P 2ac 2n'
_symmetry_space_group_name_H-M 'P n m a'
_cell_angle_alpha 90
_cell_angle_beta 90
_cell_angle_gamma 90
_cell_formula_units_Z 4
_cell_length_a 12.818
_cell_length_b 7.067
_cell_length_c 8.993
_cell_volume 814.629
_citation_journal_id_ASTM AANL8V
_cod_data_source_file Bonamico_AANL8V_1965_604.cif
_cod_data_source_block H4Au1Cl4Na1O2
_cod_original_cell_volume 814.6292
_cod_original_formula_sum 'H4 Au1 Cl4 Na1 O2'
_cod_database_code 1541954

loop_
_symmetry_equiv_pos_as_xyz
x,y,z
-x+1/2,-y,z+1/2
x+1/2,-y+1/2,-z+1/2
-x,y+1/2,-z
-x,-y,-z
x-1/2,y,-z-1/2
-x-1/2,y-1/2,z-1/2
x,-y-1/2,z

loop_
_atom_site_label
_atom_site_type_symbol
_atom_site_fract_x
_atom_site_fract_y
_atom_site_fract_z
_atom_site_occupancy
_atom_site_U_iso_or_equiv
_atom_site_attached_hydrogens
Cl3 Cl-1 -0.0846 0.25 -0.1278 1 0.0 0
Cl2 Cl-1 -0.0425 0.25 0.2219 1 0.0 0
Na1 Na+1 0.0114 0.25 0.5672 1 0.0 0
O1 O-2 0.12 0.5012 0.4677 1 0.0 2
Au1 Au+3 0.061 0.25 0.0184 1 0.0 0
Cl4 Cl-1 0.1657 0.25 -0.1863 1 0.0 0
Cl1 Cl-1 0.2059 0.25 0.1669 1 0.0 0
